data_7153016
loop_
_publ_author_name
'Rostovskii, Nikolai V.'
'Novikov, Mikhail S.'
'Khlebnikov, Alexander F.'
'Korneev, Sergei M.'
'Yufit, Dmitry S.'

_publ_section_title
;
 Cu(ii)-catalyzed domino reaction of 2H-azirines with diazotetramic and
 diazotetronic acids. Synthesis of 2-substituted 2H-1,2,3-triazoles.
;
_journal_issue 33
_journal_name_full 'Organic &amp; biomolecular chemistry'
_journal_page_first 5535
_journal_page_last 5545
_journal_paper_doi 10.1039/c3ob40708j
_journal_volume 11
_journal_year 2013
_chemical_formula_moiety 'C22 H20 N4 O3'
_chemical_formula_sum 'C22 H20 N4 O3'
_chemical_formula_weight 388.42
_chemical_melting_point 139.0(10)
_chemical_name_systematic
;
(5RS,9SR)-3-(4-methylphenyl)-9-[4-(4-methylphenyl)-1,2,3-triazol-2-yl]-
1,7-dioxa-4-azaspiro[4.4]non-3-en-8-one

;
_space_group_IT_number 15
_symmetry_cell_setting monoclinic
_symmetry_space_group_name_Hall '-C 2yc'
_symmetry_space_group_name_H-M 'C 1 2/c 1'
_atom_sites_solution_hydrogens difmap
_atom_sites_solution_primary direct
_atom_sites_solution_secondary difmap
_audit_creation_method SHELXL-97
_cell_angle_alpha 90.00
_cell_angle_beta 102.53(2)
_cell_angle_gamma 90.00
_cell_formula_units_Z 8
_cell_length_a 26.8700(9)
_cell_length_b 14.9778(5)
_cell_length_c 10.1263(4)
_cell_measurement_reflns_used 3948
_cell_measurement_temperature 120
_cell_measurement_theta_max 30.954
_cell_measurement_theta_min 2.45
_cell_volume 3978.3(4)
_computing_cell_refinement 'SAINT v6.45A (Bruker, 2003)'
_computing_data_collection 'Bruker SMART'
_computing_data_reduction 'SAINT v6.45A (Bruker, 2003)'
_computing_molecular_graphics
;
OLEX2: a complete structure solution, refinement and analysis program.
Dolomanov et al., J. Appl. Cryst. (2009). 42, 339-341
;
_computing_publication_material
;
OLEX2: a complete structure solution, refinement and analysis program.
Dolomanov et al., J. Appl. Cryst. (2009). 42, 339-341
;
_computing_structure_refinement 'SHELXL-97 (Sheldrick, 1997)'
_computing_structure_solution 'SHELXS-97 (Sheldrick, 1990)/Bruker'
_diffrn_ambient_temperature 120.0
_diffrn_detector 'CCD area detector'
_diffrn_detector_area_resol_mean 5.6
_diffrn_detector_type 'Bruker SMART CCD 6000 area detector'
_diffrn_measured_fraction_theta_full 1.000
_diffrn_measured_fraction_theta_max 1.000
_diffrn_measurement_device 'three-circle diffractometer'
_diffrn_measurement_device_type 'CCD area detector'
_diffrn_measurement_method 'phi and omega scans'
_diffrn_radiation_monochromator graphite
_diffrn_radiation_probe x-ray
_diffrn_radiation_source 'fine-focus sealed tube'
_diffrn_radiation_type 'MO K\a'
_diffrn_radiation_wavelength 0.71073
_diffrn_radiation_xray_symbol K-L~3~
_diffrn_reflns_av_R_equivalents 0.0610
_diffrn_reflns_av_sigmaI/netI 0.0488
_diffrn_reflns_limit_h_max 36
_diffrn_reflns_limit_h_min -36
_diffrn_reflns_limit_k_max 20
_diffrn_reflns_limit_k_min -20
_diffrn_reflns_limit_l_max 13
_diffrn_reflns_limit_l_min -13
_diffrn_reflns_number 21597
_diffrn_reflns_theta_full 28.50
_diffrn_reflns_theta_max 28.50
_diffrn_reflns_theta_min 1.57
_diffrn_source 'sealed X-ray tube'
_diffrn_source_current 40.0
_diffrn_source_power 2.0
_diffrn_source_target Mo
_diffrn_source_voltage 50.0
_exptl_absorpt_coefficient_mu 0.089
_exptl_absorpt_correction_T_max 1.0
_exptl_absorpt_correction_T_min 0.139
_exptl_absorpt_correction_type multi-scan
_exptl_absorpt_process_details
;
SADABS-2006/1 (Bruker,2006) was used for absorption correction.
R(int) was 0.0968 before and 0.0378 after correction.
The Ratio of minimum to maximum transmission is 0.139.
The \l/2 correction factor is 0.0015
;
_exptl_crystal_colour less
_exptl_crystal_colour_lustre dull
_exptl_crystal_colour_modifier light
_exptl_crystal_colour_primary colourless
_exptl_crystal_density_diffrn 1.297
_exptl_crystal_density_method 'not measured'
_exptl_crystal_description prism
_exptl_crystal_F_000 1632
_exptl_crystal_size_max 0.39
_exptl_crystal_size_mid 0.16
_exptl_crystal_size_min 0.07
_refine_diff_density_max 0.288
_refine_diff_density_min -0.348
_refine_diff_density_rms 0.068
_refine_ls_extinction_method none
_refine_ls_goodness_of_fit_ref 1.030
_refine_ls_hydrogen_treatment refall
_refine_ls_matrix_type full
_refine_ls_number_parameters 342
_refine_ls_number_reflns 5041
_refine_ls_number_restraints 0
_refine_ls_restrained_S_all 1.030
_refine_ls_R_factor_all 0.0907
_refine_ls_R_factor_gt 0.0553
_refine_ls_shift/su_max 0.001
_refine_ls_shift/su_mean 0.000
_refine_ls_structure_factor_coef Fsqd
_refine_ls_weighting_details
;
calc w=1/[\s^2^(Fo^2^)+(0.0900P)^2^+0.4000P] where P=(Fo^2^+2Fc^2^)/3
;
_refine_ls_weighting_scheme calc
_refine_ls_wR_factor_gt 0.1355
_refine_ls_wR_factor_ref 0.1551
_reflns_number_gt 3353
_reflns_number_total 5041
_reflns_threshold_expression >2sigma(I)
_cod_data_source_file c3ob40708j.txt
_cod_data_source_block 7a_DAX14_SAD
_cod_depositor_comments
;
The following automatic conversions were performed:

'_chemical_melting_point' value '138-140' was changed to '139.0(10)'
- the average value was taken and precision was
estimated.

'_symmetry_cell_setting' value 'Monoclinic' changed to
'monoclinic' according to
/home/saulius/struct/CIF-dictionaries/cif_core.dic dictionary named
'cif_core.dic' version 2.4.2 from 2011-04-26.

Automatic conversion script
Id: cif_fix_values 1891 2012-01-12 08:04:46Z andrius 
;
_cod_original_cell_volume 3978.3(2)
_cod_database_code 7153016

loop_
_symmetry_equiv_pos_as_xyz
'-x+1/2, y+1/2, -z+1/2'
'-x, -y, -z'
'x, y, z'
'x, -y, z-1/2'
'x+1/2, y+1/2, z'
'-x+1/2, -y+1/2, -z'
'-x, y, -z+1/2'
'x+1/2, -y+1/2, z-1/2'

loop_
_atom_site_label
_atom_site_type_symbol
_atom_site_fract_x
_atom_site_fract_y
_atom_site_fract_z
_atom_site_U_iso_or_equiv
_atom_site_adp_type
_atom_site_occupancy
_atom_site_symmetry_multiplicity
_atom_site_calc_flag
O1 O 0.74016(5) 0.59263(8) 0.21044(11) 0.0277(3) Uani 1 1 d
O2 O 0.77189(5) 0.77814(8) 0.15270(12) 0.0311(3) Uani 1 1 d
O3 O 0.85276(5) 0.76443(8) 0.26388(12) 0.0311(3) Uani 1 1 d
N1 N 0.69289(5) 0.66216(9) 0.34829(13) 0.0246(3) Uani 1 1 d
N2 N 0.81179(5) 0.63955(9) 0.44339(13) 0.0248(3) Uani 1 1 d
N3 N 0.79892(6) 0.61384(10) 0.55862(14) 0.0290(3) Uani 1 1 d
N4 N 0.84564(6) 0.58829(10) 0.40125(13) 0.0262(3) Uani 1 1 d
C1 C 0.73198(7) 0.67504(11) 0.27264(16) 0.0256(4) Uani 1 1 d
C2 C 0.72159(7) 0.74958(12) 0.16763(18) 0.0298(4) Uani 1 1 d
C3 C 0.80863(7) 0.75113(11) 0.25844(16) 0.0266(4) Uani 1 1 d
C4 C 0.78267(6) 0.70810(11) 0.36181(16) 0.0241(3) Uani 1 1 d
C5 C 0.71612(7) 0.52481(12) 0.27320(16) 0.0254(4) Uani 1 1 d
C6 C 0.68443(6) 0.57809(11) 0.35098(15) 0.0226(3) Uani 1 1 d
C7 C 0.64906(6) 0.53817(11) 0.42602(15) 0.0237(3) Uani 1 1 d
C8 C 0.64277(7) 0.44607(12) 0.42789(17) 0.0284(4) Uani 1 1 d
C9 C 0.61003(7) 0.40840(13) 0.50151(19) 0.0327(4) Uani 1 1 d
C10 C 0.58317(7) 0.46164(13) 0.57435(17) 0.0326(4) Uani 1 1 d
C11 C 0.58975(7) 0.55390(13) 0.57162(17) 0.0305(4) Uani 1 1 d
C12 C 0.62177(6) 0.59216(12) 0.49752(16) 0.0256(4) Uani 1 1 d
C13 C 0.54760(8) 0.42109(19) 0.6536(2) 0.0453(6) Uani 1 1 d
C14 C 0.82756(7) 0.54205(12) 0.59371(17) 0.0299(4) Uani 1 1 d
C15 C 0.85726(7) 0.52592(11) 0.49807(17) 0.0280(4) Uani 1 1 d
C16 C 0.89697(7) 0.45902(12) 0.49743(17) 0.0317(4) Uani 1 1 d
C17 C 0.93004(9) 0.46698(16) 0.4095(2) 0.0453(5) Uani 1 1 d
C18 C 0.96946(10) 0.40664(19) 0.4155(2) 0.0570(7) Uani 1 1 d
C19 C 0.97725(10) 0.33705(16) 0.5090(2) 0.0548(7) Uani 1 1 d
C20 C 0.94352(10) 0.32846(15) 0.5933(2) 0.0510(6) Uani 1 1 d
C21 C 0.90377(9) 0.38803(13) 0.5888(2) 0.0396(5) Uani 1 1 d
C22 C 1.02231(14) 0.2757(2) 0.5195(4) 0.0771(10) Uani 1 1 d
H2B H 0.7051(7) 0.8016(13) 0.205(2) 0.035(5) Uiso 1 1 d
H12 H 0.6262(6) 0.6582(12) 0.4969(18) 0.020(4) Uiso 1 1 d
H5A H 0.6953(7) 0.4866(11) 0.206(2) 0.022(4) Uiso 1 1 d
H4 H 0.7746(7) 0.7573(12) 0.420(2) 0.029(5) Uiso 1 1 d
H5B H 0.7424(7) 0.4871(12) 0.333(2) 0.026(5) Uiso 1 1 d
H8 H 0.6636(9) 0.4044(14) 0.378(2) 0.044(6) Uiso 1 1 d
H9 H 0.6059(7) 0.3461(14) 0.506(2) 0.033(5) Uiso 1 1 d
H11 H 0.5700(8) 0.5937(13) 0.623(2) 0.038(5) Uiso 1 1 d
H2A H 0.7023(8) 0.7248(13) 0.079(2) 0.034(5) Uiso 1 1 d
H14 H 0.8271(8) 0.5080(13) 0.680(2) 0.039(6) Uiso 1 1 d
H17 H 0.9254(9) 0.5189(16) 0.345(3) 0.063(7) Uiso 1 1 d
H13A H 0.5116(9) 0.4193(15) 0.607(2) 0.050(6) Uiso 1 1 d
H21 H 0.8779(10) 0.3809(17) 0.652(3) 0.071(8) Uiso 1 1 d
H20 H 0.9469(10) 0.2779(19) 0.658(3) 0.073(9) Uiso 1 1 d
H13C H 0.5480(10) 0.4565(19) 0.740(3) 0.078(9) Uiso 1 1 d
H18 H 0.9944(10) 0.4179(16) 0.364(3) 0.056(7) Uiso 1 1 d
H13B H 0.5545(11) 0.3595(19) 0.675(3) 0.073(9) Uiso 1 1 d
H22C H 1.0547(11) 0.2971(19) 0.566(3) 0.073(9) Uiso 1 1 d
H22B H 1.0300(12) 0.260(2) 0.434(4) 0.093(11) Uiso 1 1 d
H22A H 1.0151(14) 0.210(3) 0.552(4) 0.115(13) Uiso 1 1 d

loop_
_atom_site_aniso_label
_atom_site_aniso_U_11
_atom_site_aniso_U_22
_atom_site_aniso_U_33
_atom_site_aniso_U_23
_atom_site_aniso_U_13
_atom_site_aniso_U_12
O1 0.0363(7) 0.0325(6) 0.0172(5) -0.0059(5) 0.0122(5) -0.0034(5)
O2 0.0395(7) 0.0388(7) 0.0163(6) 0.0043(5) 0.0092(5) -0.0025(5)
O3 0.0371(7) 0.0362(7) 0.0233(6) -0.0015(5) 0.0139(5) -0.0053(5)
N1 0.0310(7) 0.0302(7) 0.0137(6) -0.0009(5) 0.0072(5) 0.0002(6)
N2 0.0328(8) 0.0314(7) 0.0122(6) 0.0006(5) 0.0095(5) -0.0011(6)
N3 0.0391(8) 0.0380(8) 0.0121(6) 0.0008(6) 0.0106(6) -0.0038(6)
N4 0.0332(8) 0.0310(7) 0.0154(6) -0.0011(6) 0.0076(6) 0.0002(6)
C1 0.0333(9) 0.0312(8) 0.0144(7) -0.0025(6) 0.0096(6) -0.0006(7)
C2 0.0361(10) 0.0371(10) 0.0170(8) 0.0033(7) 0.0072(7) -0.0020(8)
C3 0.0402(10) 0.0268(8) 0.0153(7) -0.0024(6) 0.0115(7) -0.0020(7)
C4 0.0328(9) 0.0281(8) 0.0131(7) -0.0012(6) 0.0088(6) -0.0015(7)
C5 0.0297(9) 0.0309(8) 0.0166(7) -0.0051(7) 0.0073(7) -0.0023(7)
C6 0.0263(8) 0.0309(8) 0.0100(6) -0.0016(6) 0.0023(6) 0.0020(6)
C7 0.0258(8) 0.0322(8) 0.0121(7) -0.0009(6) 0.0020(6) -0.0001(6)
C8 0.0328(9) 0.0336(9) 0.0187(8) -0.0011(7) 0.0051(7) -0.0011(7)
C9 0.0336(10) 0.0359(10) 0.0268(9) 0.0036(8) 0.0025(8) -0.0060(8)
C10 0.0253(9) 0.0522(11) 0.0184(8) 0.0066(8) 0.0006(7) -0.0040(8)
C11 0.0267(9) 0.0484(11) 0.0167(8) 0.0011(7) 0.0052(7) 0.0035(8)
C12 0.0275(8) 0.0346(9) 0.0145(7) -0.0007(7) 0.0039(6) 0.0026(7)
C13 0.0306(11) 0.0746(17) 0.0309(11) 0.0141(11) 0.0071(9) -0.0103(10)
C14 0.0402(10) 0.0355(9) 0.0150(7) 0.0018(7) 0.0082(7) -0.0006(8)
C15 0.0357(9) 0.0318(9) 0.0164(7) 0.0000(7) 0.0055(7) -0.0023(7)
C16 0.0413(10) 0.0352(9) 0.0172(8) -0.0021(7) 0.0031(7) 0.0025(8)
C17 0.0522(13) 0.0601(14) 0.0254(9) 0.0053(9) 0.0124(9) 0.0190(11)
C18 0.0572(15) 0.0816(18) 0.0324(11) -0.0045(12) 0.0104(11) 0.0289(13)
C19 0.0620(15) 0.0548(14) 0.0371(12) -0.0166(10) -0.0122(11) 0.0247(11)
C20 0.0662(15) 0.0384(11) 0.0391(12) -0.0017(10) -0.0095(11) 0.0104(10)
C21 0.0509(12) 0.0349(10) 0.0287(10) 0.0009(8) -0.0008(9) 0.0005(9)
C22 0.076(2) 0.077(2) 0.0645(19) -0.0220(17) -0.0140(17) 0.0426(17)

loop_
_atom_type_symbol
_atom_type_description
_atom_type_scat_dispersion_real
_atom_type_scat_dispersion_imag
_atom_type_scat_source
H H 0.0000 0.0000 'International Tables Vol C Tables 4.2.6.8 and 6.1.1.4'
N N 0.0061 0.0033 'International Tables Vol C Tables 4.2.6.8 and 6.1.1.4'
C C 0.0033 0.0016 'International Tables Vol C Tables 4.2.6.8 and 6.1.1.4'
O O 0.0106 0.0060 'International Tables Vol C Tables 4.2.6.8 and 6.1.1.4'

loop_
_geom_angle_atom_site_label_1
_geom_angle_atom_site_label_2
_geom_angle_atom_site_label_3
_geom_angle
O1 C1 N1 108.62(13)
O1 C1 C2 110.39(13)
O1 C1 C4 109.60(13)
O1 C5 C6 102.57(13)
O1 C5 H5A 110.8(11)
O1 C5 H5B 110.1(11)
O2 C2 C1 104.70(14)
O2 C2 H2B 107.8(11)
O2 C2 H2A 109.2(12)
O2 C3 C4 107.86(14)
O3 C3 O2 122.36(15)
O3 C3 C4 129.72(16)
N1 C1 C2 115.11(14)
N1 C1 C4 112.61(13)
N1 C6 C5 112.73(14)
N1 C6 C7 123.33(14)
N2 N4 C15 103.58(13)
N2 C4 C1 114.08(14)
N2 C4 C3 115.10(14)
N2 C4 H4 110.6(11)
N3 N2 C4 119.56(14)
N3 C14 C15 109.81(15)
N3 C14 H14 121.6(12)
N4 N2 N3 115.86(14)
N4 N2 C4 123.56(13)
N4 C15 C14 107.91(15)
N4 C15 C16 121.85(16)
C1 O1 C5 106.98(12)
C1 C2 H2B 109.4(12)
C1 C2 H2A 109.4(11)
C1 C4 H4 107.7(11)
C2 C1 C4 100.25(13)
C3 O2 C2 111.39(13)
C3 C4 C1 102.21(13)
C3 C4 H4 106.4(11)
C6 N1 C1 107.22(13)
C6 C5 H5A 111.9(11)
C6 C5 H5B 112.7(11)
C7 C6 C5 123.90(14)
C7 C8 H8 120.7(12)
C7 C12 H12 119.7(11)
C8 C7 C6 120.38(15)
C8 C7 C12 119.28(16)
C8 C9 H9 121.7(13)
C9 C8 C7 120.19(17)
C9 C8 H8 119.1(12)
C9 C10 C11 118.38(17)
C9 C10 C13 121.0(2)
C10 C9 C8 120.91(18)
C10 C9 H9 117.4(13)
C10 C11 H11 119.2(12)
C10 C13 H13A 115.6(14)
C10 C13 H13C 110.9(16)
C10 C13 H13B 113.2(18)
C11 C10 C13 120.60(19)
C11 C12 C7 120.02(17)
C11 C12 H12 120.2(11)
C12 C7 C6 120.34(15)
C12 C11 C10 121.21(17)
C12 C11 H11 119.6(12)
C14 N3 N2 102.81(14)
C14 C15 C16 130.15(16)
C15 C14 H14 128.6(12)
C16 C17 H17 118.3(14)
C16 C21 H21 118.2(15)
C17 C16 C15 120.70(17)
C17 C16 C21 118.62(18)
C17 C18 C19 121.3(2)
C17 C18 H18 119.0(15)
C18 C17 C16 120.3(2)
C18 C17 H17 121.4(14)
C18 C19 C22 120.3(3)
C19 C18 H18 119.1(15)
C19 C20 C21 121.7(2)
C19 C20 H20 120.1(16)
C19 C22 H22C 117.6(17)
C19 C22 H22B 114(2)
C19 C22 H22A 113(2)
C20 C19 C18 117.9(2)
C20 C19 C22 121.7(3)
C20 C21 C16 120.1(2)
C20 C21 H21 121.7(15)
C21 C16 C15 120.62(18)
C21 C20 H20 118.2(16)
H2B C2 H2A 115.8(16)
H5A C5 H5B 108.6(15)
H13A C13 H13C 104(2)
H13A C13 H13B 102(2)
H13C C13 H13B 110(2)
H22C C22 H22B 100(3)
H22C C22 H22A 111(3)
H22B C22 H22A 98(3)

loop_
_geom_bond_atom_site_label_1
_geom_bond_atom_site_label_2
_geom_bond_distance
O1 C1 1.424(2)
O1 C5 1.425(2)
O2 C2 1.456(2)
O2 C3 1.351(2)
O3 C3 1.192(2)
N1 C1 1.441(2)
N1 C6 1.281(2)
N2 N3 1.3433(18)
N2 N4 1.329(2)
N2 C4 1.438(2)
N3 C14 1.325(2)
N4 C15 1.341(2)
C1 C2 1.525(2)
C1 C4 1.543(2)
C2 H2B 1.01(2)
C2 H2A 1.00(2)
C3 C4 1.521(2)
C4 H4 0.994(19)
C5 C6 1.508(2)
C5 H5A 0.970(18)
C5 H5B 1.001(19)
C6 C7 1.467(2)
C7 C8 1.390(2)
C7 C12 1.395(2)
C8 C9 1.390(3)
C8 H8 1.04(2)
C9 C10 1.390(3)
C9 H9 0.94(2)
C10 C11 1.394(3)
C10 C13 1.503(3)
C11 C12 1.383(2)
C11 H11 1.02(2)
C12 H12 0.997(17)
C13 H13A 0.98(2)
C13 H13C 1.02(3)
C13 H13B 0.96(3)
C14 C15 1.403(2)
C14 H14 1.01(2)
C15 C16 1.465(3)
C16 C17 1.393(3)
C16 C21 1.395(3)
C17 C18 1.384(3)
C17 H17 1.00(3)
C18 C19 1.393(4)
C18 H18 0.95(3)
C19 C20 1.379(4)
C19 C22 1.506(3)
C20 C21 1.385(3)
C20 H20 0.99(3)
C21 H21 1.04(3)
C22 H22C 0.95(3)
C22 H22B 0.96(4)
C22 H22A 1.07(4)
